data_4131490
loop_
_publ_author_name
'B\'ecart, Diane'
'Diemer, Vincent'
'Sala\"un, Arnaud'
'Oiarbide, Mikel'
'Nelli, Yella Reddy'
'Kauffmann, Brice'
'Fischer, Lucile'
'Palomo, Claudio'
'Guichard, Gilles'

_publ_section_title
;
 Helical Oligourea Foldamers as Powerful Hydrogen Bonding Catalysts for
 Enantioselective C-C Bond-Forming Reactions.
;
_journal_issue 36
_journal_name_full 'Journal of the American Chemical Society'
_journal_page_first 12524
_journal_page_last 12532
_journal_paper_doi 10.1021/jacs.7b05802
_journal_volume 139
_journal_year 2017
_chemical_absolute_configuration rm
_chemical_formula_sum 'C37 H64 F6 N12 O8'
_chemical_formula_weight 919.00
_space_group_crystal_system orthorhombic
_space_group_IT_number 19
_space_group_name_Hall 'P 2ac 2ab'
_space_group_name_H-M_alt 'P 21 21 21'
_atom_sites_solution_hydrogens mixed
_audit_creation_method SHELXL-2014/7
_cell_angle_alpha 90
_cell_angle_beta 90
_cell_angle_gamma 90
_cell_formula_units_Z 4
_cell_length_a 9.799(2)
_cell_length_b 21.455(4)
_cell_length_c 24.701(5)
_cell_measurement_reflns_used 5323
_cell_measurement_temperature 120(2)
_cell_measurement_theta_max 55.5
_cell_measurement_theta_min 13.4
_cell_volume 5193.1(18)
_computing_cell_refinement
;
CrystalClear-SM Expert 2.1 b43 (Rigaku, 2015)
;
_computing_data_collection
;
CrystalClear-SM Expert 2.1 b43 (Rigaku, 2015)
;
_computing_data_reduction
;
CrystalClear-SM Expert 2.1 b43 (Rigaku, 2015)
;
_computing_molecular_graphics 'Shelxle (B. Dittrich and coll, 2011)'
_computing_structure_refinement 'SHELXL-2016/6(Sheldrick, 2016)'
_computing_structure_solution 'SHELXT 2014/5 (Sheldrick, 2014)'
_diffrn_ambient_temperature 120(2)
_diffrn_detector PILT
_diffrn_detector_area_resol_mean 5.8140
_diffrn_measured_fraction_theta_full 0.973
_diffrn_measured_fraction_theta_max 0.986
_diffrn_measurement_device_type
;
AFC11 (Right): Eulerian 3 circle
;
_diffrn_measurement_method 'profile data from \w-scans'
_diffrn_radiation_type CuK\a
_diffrn_radiation_wavelength 1.54178
_diffrn_reflns_av_R_equivalents 0.0337
_diffrn_reflns_av_unetI/netI 0.0502
_diffrn_reflns_Laue_measured_fraction_full 0.973
_diffrn_reflns_Laue_measured_fraction_max 0.986
_diffrn_reflns_limit_h_max 11
_diffrn_reflns_limit_h_min -11
_diffrn_reflns_limit_k_max 25
_diffrn_reflns_limit_k_min -25
_diffrn_reflns_limit_l_max 29
_diffrn_reflns_limit_l_min -20
_diffrn_reflns_number 19777
_diffrn_reflns_point_group_measured_fraction_full 0.942
_diffrn_reflns_point_group_measured_fraction_max 0.925
_diffrn_reflns_theta_full 25.000
_diffrn_reflns_theta_max 68.246
_diffrn_reflns_theta_min 2.728
_diffrn_source 'Rigaku FRX rotating anode'
_exptl_absorpt_coefficient_mu 0.837
_exptl_absorpt_correction_T_max 1.000
_exptl_absorpt_correction_T_min 0.738
_exptl_absorpt_correction_type multi-scan
_exptl_crystal_colour colorless
_exptl_crystal_density_diffrn 1.175
_exptl_crystal_description needle
_exptl_crystal_F_000 1952
_exptl_crystal_size_max 0.3
_exptl_crystal_size_mid 0.02
_exptl_crystal_size_min 0.02
_refine_diff_density_max 0.229
_refine_diff_density_min -0.222
_refine_diff_density_rms 0.039
_refine_ls_abs_structure_details
;
 Flack x determined using 2213 quotients [(I+)-(I-)]/[(I+)+(I-)]
 (Parsons, Flack and Wagner, Acta Cryst. B69 (2013) 249-259).
;
_refine_ls_abs_structure_Flack 0.03(9)
_refine_ls_extinction_coef 0.00040(9)
_refine_ls_extinction_expression Fc^*^=kFc[1+0.001xFc^2^\l^3^/sin(2\q)]^-1/4^
_refine_ls_extinction_method 'SHELXL-2014/7 (Sheldrick 2014'
_refine_ls_goodness_of_fit_ref 1.018
_refine_ls_hydrogen_treatment mixed
_refine_ls_matrix_type full
_refine_ls_number_parameters 643
_refine_ls_number_reflns 8776
_refine_ls_number_restraints 204
_refine_ls_restrained_S_all 1.114
_refine_ls_R_factor_all 0.0626
_refine_ls_R_factor_gt 0.0455
_refine_ls_shift/su_max 0.004
_refine_ls_shift/su_mean 0.000
_refine_ls_structure_factor_coef Fsqd
_refine_ls_weighting_details 'w=1/[\s^2^(Fo^2^)+(0.0640P)^2^] where P=(Fo^2^+2Fc^2^)/3'
_refine_ls_weighting_scheme calc
_refine_ls_wR_factor_gt 0.1132
_refine_ls_wR_factor_ref 0.1190
_reflns_Friedel_coverage 0.684
_reflns_Friedel_fraction_full 0.891
_reflns_Friedel_fraction_max 0.848
_reflns_number_gt 6475
_reflns_number_total 8776
_reflns_threshold_expression 'I > 2\s(I)'
_cod_data_source_file ja7b05802_si_003.cif
_cod_data_source_block dtb107_a
_cod_depositor_comments
;
The following automatic conversions were performed:

data item '_exptl_absorpt_correction_type' value 'Multi-scan' was
changed to 'multi-scan' in accordance with the
/home/saulius/struct/COD-crude-data/automatic-downloads/DataCite-retrospective/ACS/depositions/lib/dictionaries/cif_core.dic
dictionary named 'cif_core.dic' version 2.4.2 last updated on
2011-04-26.

Automatic conversion script
Id: cif_fix_values 6909 2019-04-08 15:41:33Z antanas 
;
_cod_database_code 4131490
_shelx_shelxl_version_number 2014/7
_shelx_space_group_comment
;
The symmetry employed for this shelxl refinement is uniquely defined
by the following loop, which should always be used as a source of
symmetry information in preference to the above space-group names.
They are only intended as comments.
;

loop_
_space_group_symop_operation_xyz
'x, y, z'
'-x+1/2, -y, z+1/2'
'-x, y+1/2, -z+1/2'
'x+1/2, -y+1/2, -z'

loop_
_atom_site_label
_atom_site_type_symbol
_atom_site_fract_x
_atom_site_fract_y
_atom_site_fract_z
_atom_site_U_iso_or_equiv
_atom_site_adp_type
_atom_site_occupancy
_atom_site_site_symmetry_order
_atom_site_calc_flag
_atom_site_refinement_flags_posn
_atom_site_refinement_flags_adp
_atom_site_refinement_flags_occupancy
_atom_site_disorder_assembly
_atom_site_disorder_group
O1 O 0.2600(3) 0.60914(15) 0.23852(8) 0.0531(7) Uani 1 1 d . . . . .
N1 N 0.2927(3) 0.66849(18) 0.31296(11) 0.0525(9) Uani 1 1 d . . . . .
H1 H 0.3470 0.6783 0.3389 0.063 Uiso 1 1 calc R U . . .
C1 C 0.1620(5) 0.6990(2) 0.31005(16) 0.0618(12) Uani 1 1 d . . . . .
H01C H 0.1465 0.7134 0.2737 0.093 Uiso 1 1 calc R U . . .
H01D H 0.1609 0.7339 0.3344 0.093 Uiso 1 1 calc R U . . .
H01E H 0.0915 0.6702 0.3201 0.093 Uiso 1 1 calc R U . . .
O2 O 0.8568(3) 0.60575(13) 0.32117(9) 0.0480(6) Uani 1 1 d . . . . .
N2 N 0.4596(3) 0.60218(19) 0.28366(11) 0.0560(9) Uani 1 1 d . . . . .
H2 H 0.5128 0.6188 0.3073 0.067 Uiso 1 1 calc R U . . .
C2 C 0.3334(4) 0.6256(2) 0.27717(12) 0.0486(10) Uani 1 1 d . . . . .
N3 N 0.6851(3) 0.53477(16) 0.32038(10) 0.0445(8) Uani 1 1 d . . . . .
H3 H 0.6371 0.5094 0.3395 0.053 Uiso 1 1 calc R U . . .
C3 C 0.5092(4) 0.5498(2) 0.25209(13) 0.0512(10) Uani 1 1 d . . . . .
H01F H 0.4949 0.5581 0.2139 0.061 Uiso 1 1 calc R U . . .
H01G H 0.4576 0.5127 0.2615 0.061 Uiso 1 1 calc R U . . .
O3 O 0.4922(2) 0.65830(12) 0.39497(8) 0.0424(6) Uani 1 1 d . . . . .
O4 O 0.5486(2) 0.48632(13) 0.41497(8) 0.0428(6) Uani 1 1 d . . . . .
N4 N 0.7863(3) 0.56252(14) 0.39986(10) 0.0382(7) Uani 1 1 d . . . . .
H4 H 0.7521 0.5297 0.4146 0.046 Uiso 1 1 calc R U . . .
C4 C 0.6603(4) 0.5380(2) 0.26223(12) 0.0485(10) Uani 1 1 d . . . . .
H4A H 0.7128 0.5728 0.2472 0.058 Uiso 1 1 calc R U . . .
C38 C -0.0200(12) 0.1848(4) 0.6494(3) 0.152(3) Uani 1 1 d D U . . .
F1_2 F -0.027(2) 0.1974(6) 0.7003(4) 0.176(7) Uani 0.587(13) 1 d D U P A 1
F2_2 F 0.0891(15) 0.1376(5) 0.6522(4) 0.190(5) Uani 0.587(13) 1 d D U P A 1
F3_2 F -0.120(2) 0.1520(9) 0.6306(8) 0.250(9) Uani 0.587(13) 1 d D U P A 1
F4_2 F -0.0750(17) 0.1384(6) 0.6267(5) 0.141(6) Uani 0.413(13) 1 d D U P A 2
F5_2 F -0.1498(16) 0.2106(5) 0.6704(5) 0.148(5) Uani 0.413(13) 1 d D U P A 2
F6_2 F 0.045(2) 0.1749(10) 0.6918(7) 0.182(8) Uani 0.413(13) 1 d D U P A 2
C36 C 0.0474(7) 0.2697(3) 0.4654(2) 0.0916(17) Uani 1 1 d D U . . .
F1_1 F 0.012(3) 0.2167(7) 0.4453(8) 0.109(6) Uani 0.391(19) 1 d D U P B 1
F2_1 F 0.136(2) 0.2960(12) 0.4349(4) 0.124(6) Uani 0.391(19) 1 d D U P B 1
F3_1 F -0.075(2) 0.3036(9) 0.4533(7) 0.133(6) Uani 0.391(19) 1 d D U P B 1
F4_1 F 0.017(2) 0.3210(3) 0.4417(3) 0.132(5) Uani 0.609(19) 1 d D U P B 2
F5_1 F -0.0330(14) 0.2236(6) 0.4512(6) 0.105(4) Uani 0.609(19) 1 d D U P B 2
F6_1 F 0.1712(8) 0.2505(7) 0.4428(3) 0.111(3) Uani 0.609(19) 1 d D U P B 2
N5 N 0.6303(3) 0.64384(15) 0.46828(10) 0.0380(7) Uani 1 1 d . . . . .
H5 H 0.6336 0.6334 0.5019 0.046 Uiso 1 1 calc R U . . .
C5 C 0.7035(4) 0.4789(2) 0.23422(15) 0.0579(11) Uani 1 1 d . . . . .
H01J H 0.6879 0.4828 0.1960 0.087 Uiso 1 1 calc R U . . .
H01K H 0.6515 0.4445 0.2481 0.087 Uiso 1 1 calc R U . . .
H01L H 0.7988 0.4716 0.2407 0.087 Uiso 1 1 calc R U . . .
O5 O 0.5697(3) 0.56618(15) 0.56204(9) 0.0543(7) Uani 1 1 d . . . . .
O6 O 0.2408(3) 0.45139(14) 0.55769(8) 0.0558(7) Uani 1 1 d . . . . .
N6 N 0.4055(3) 0.61545(16) 0.47213(10) 0.0424(7) Uani 1 1 d . . . . .
H6 H 0.4170 0.6107 0.5064 0.051 Uiso 1 1 calc R U . . .
C6 C 0.7802(3) 0.57000(18) 0.34559(12) 0.0372(8) Uani 1 1 d . . . . .
C8 C 0.7551(3) 0.66510(17) 0.44259(11) 0.0382(8) Uani 1 1 d . . . . .
H8 H 0.7302 0.6817 0.4069 0.046 Uiso 1 1 calc R U . . .
C7 C 0.8504(3) 0.60978(18) 0.43322(12) 0.0391(8) Uani 1 1 d . . . . .
H10E H 0.9332 0.6242 0.4157 0.047 Uiso 1 1 calc R U . . .
H10H H 0.8754 0.5917 0.4678 0.047 Uiso 1 1 calc R U . . .
N10 N 0.5308(3) 0.51712(19) 0.64173(11) 0.0552(9) Uani 1 1 d . . . . .
H10 H 0.5523 0.4872 0.6632 0.066 Uiso 1 1 calc R U . . .
N7 N 0.3380(3) 0.48731(16) 0.45301(10) 0.0416(7) Uani 1 1 d . . . . .
H7 H 0.2849 0.4694 0.4760 0.050 Uiso 1 1 calc R U . . .
O7 O 0.8022(5) 0.6361(2) 0.14937(13) 0.1072(15) Uani 1 1 d . . . . .
C10 C 0.9476(4) 0.7420(2) 0.44471(17) 0.0533(10) Uani 1 1 d . . . . .
H01M H 1.0205 0.7124 0.4482 0.080 Uiso 1 1 calc R U . . .
H01N H 0.9750 0.7811 0.4603 0.080 Uiso 1 1 calc R U . . .
H01O H 0.9266 0.7479 0.4071 0.080 Uiso 1 1 calc R U . . .
C9 C 0.8219(4) 0.71780(17) 0.47411(13) 0.0406(8) Uani 1 1 d . . . . .
H9 H 0.7561 0.7521 0.4752 0.049 Uiso 1 1 calc R U . . .
N8 N 0.5105(3) 0.42939(15) 0.49046(10) 0.0445(7) Uani 1 1 d . . . . .
H8A H 0.4509 0.4122 0.5112 0.053 Uiso 1 1 calc R U . . .
O8 O 0.9822(3) 0.58831(17) 0.22383(11) 0.0629(9) Uani 1 1 d . . . . .
C11 C 0.8552(5) 0.7016(2) 0.53242(15) 0.0580(11) Uani 1 1 d . . . . .
H01P H 0.9235 0.6695 0.5332 0.087 Uiso 1 1 calc R U . . .
H01Q H 0.7743 0.6870 0.5503 0.087 Uiso 1 1 calc R U . . .
H01R H 0.8890 0.7379 0.5507 0.087 Uiso 1 1 calc R U . . .
N11 N 0.2500(3) 0.48488(16) 0.64468(10) 0.0485(8) Uani 1 1 d . . . . .
H11 H 0.2381 0.4743 0.6779 0.058 Uiso 1 1 calc R U . . .
C14 C 0.2818(3) 0.53512(19) 0.41803(12) 0.0407(8) Uani 1 1 d . . . . .
H14 H 0.3433 0.5400 0.3870 0.049 Uiso 1 1 calc R U . . .
C15 C 0.1428(4) 0.5164(2) 0.39660(14) 0.0458(9) Uani 1 1 d . . . . .
H10B H 0.1105 0.5489 0.3725 0.055 Uiso 1 1 calc R U . . .
H00C H 0.0798 0.5141 0.4268 0.055 Uiso 1 1 calc R U . . .
C35 C 0.1303(4) 0.3265(2) 0.54587(15) 0.0550(11) Uani 1 1 d . . . . .
H35 H 0.1635 0.3573 0.5229 0.066 Uiso 1 1 calc R U . . .
C34 C 0.0671(5) 0.2752(2) 0.52478(18) 0.0666(12) Uani 1 1 d D U . . .
C33 C 0.0195(6) 0.2282(3) 0.5575(2) 0.0818(16) Uani 1 1 d . . . . .
H019 H -0.0226 0.1934 0.5426 0.098 Uiso 1 1 calc R U . . .
H19 H 1.072(8) 0.596(3) 0.230(3) 0.13(3) Uiso 1 1 d . . . . .
C32 C 0.0350(8) 0.2334(3) 0.6121(2) 0.096(2) Uani 1 1 d D U . . .
C31 C 0.0987(6) 0.2849(3) 0.63395(17) 0.0766(15) Uani 1 1 d . . . . .
H01W H 0.1105 0.2875 0.6712 0.092 Uiso 1 1 calc R U . . .
C30 C 0.1452(4) 0.3326(2) 0.60145(15) 0.0543(10) Uani 1 1 d . . . . .
C29 C 0.2313(4) 0.4415(2) 0.60685(12) 0.0462(9) Uani 1 1 d . . . . .
C28 C 0.0431(5) 0.5810(3) 0.6248(2) 0.0861(17) Uani 1 1 d . . . . .
H016 H 0.0531 0.5868 0.5864 0.129 Uiso 1 1 calc R U . . .
H017 H -0.0239 0.6096 0.6384 0.129 Uiso 1 1 calc R U . . .
H018 H 0.0143 0.5391 0.6320 0.129 Uiso 1 1 calc R U . . .
H18 H 0.947(4) 0.595(2) 0.2501(17) 0.042(12) Uiso 1 1 d . . . . .
C27 C 0.2187(8) 0.6608(3) 0.6433(3) 0.115(2) Uani 1 1 d . . . . .
H020 H 0.2469 0.6664 0.6064 0.173 Uiso 1 1 calc R U . . .
H021 H 0.2925 0.6717 0.6670 0.173 Uiso 1 1 calc R U . . .
H022 H 0.1417 0.6872 0.6506 0.173 Uiso 1 1 calc R U . . .
C26 C 0.1789(5) 0.5931(2) 0.65249(19) 0.0675(12) Uani 1 1 d . . . . .
H01V H 0.1664 0.5868 0.6915 0.081 Uiso 1 1 calc R U . . .
C25 C 0.2894(4) 0.5489(2) 0.63346(13) 0.0515(10) Uani 1 1 d . . . . .
H25 H 0.2974 0.5534 0.5941 0.062 Uiso 1 1 calc R U . . .
C24 C 0.4291(4) 0.5620(2) 0.65788(14) 0.0590(12) Uani 1 1 d . . . . .
H01H H 0.4586 0.6033 0.6469 0.071 Uiso 1 1 calc R U . . .
H01I H 0.4215 0.5618 0.6970 0.071 Uiso 1 1 calc R U . . .
C23 C 0.5929(4) 0.5220(2) 0.59256(13) 0.0480(10) Uani 1 1 d . . . . .
C17 C -0.0067(5) 0.4383(2) 0.34964(19) 0.0686(13) Uani 1 1 d . . . . .
H01X H -0.0090 0.3970 0.3345 0.103 Uiso 1 1 calc R U . . .
H01Y H -0.0380 0.4677 0.3231 0.103 Uiso 1 1 calc R U . . .
H01Z H -0.0650 0.4400 0.3808 0.103 Uiso 1 1 calc R U . . .
C13 C 0.2763(3) 0.59760(19) 0.44817(13) 0.0432(8) Uani 1 1 d . . . . .
H00I H 0.2478 0.6299 0.4231 0.052 Uiso 1 1 calc R U . . .
H00J H 0.2080 0.5950 0.4765 0.052 Uiso 1 1 calc R U . . .
C12 C 0.5086(3) 0.63944(16) 0.44221(11) 0.0347(7) Uani 1 1 d . . . . .
N12 N 0.2021(3) 0.38409(17) 0.62747(11) 0.0527(9) Uani 1 1 d . . . . .
H12 H 0.2214 0.3789 0.6611 0.063 Uiso 1 1 calc R U . . .
N9 N 0.6799(4) 0.47452(18) 0.58056(12) 0.0565(9) Uani 1 1 d . . . . .
H9A H 0.7033 0.4490 0.6057 0.068 Uiso 1 1 calc R U . . .
C18 C 0.2302(5) 0.4562(2) 0.31621(14) 0.0596(11) Uani 1 1 d . . . . .
H01S H 0.2227 0.4176 0.2969 0.089 Uiso 1 1 calc R U . . .
H01T H 0.3232 0.4624 0.3272 0.089 Uiso 1 1 calc R U . . .
H01U H 0.2023 0.4899 0.2932 0.089 Uiso 1 1 calc R U . . .
C16 C 0.1387(4) 0.45425(19) 0.36616(14) 0.0472(9) Uani 1 1 d . . . . .
H16 H 0.1723 0.4215 0.3904 0.057 Uiso 1 1 calc R U . . .
C19 C 0.4702(4) 0.46973(17) 0.45105(11) 0.0385(8) Uani 1 1 d . . . . .
C22 C 0.8835(5) 0.4484(3) 0.52936(19) 0.0779(15) Uani 1 1 d . . . . .
H011 H 0.9192 0.4435 0.4934 0.117 Uiso 1 1 calc R U . . .
H012 H 0.8932 0.4099 0.5488 0.117 Uiso 1 1 calc R U . . .
H013 H 0.9329 0.4807 0.5478 0.117 Uiso 1 1 calc R U . . .
C21 C 0.7344(4) 0.4658(2) 0.52632(14) 0.0520(10) Uani 1 1 d . . . . .
H21 H 0.7255 0.5049 0.5062 0.062 Uiso 1 1 calc R U . . .
C20 C 0.6540(4) 0.4156(2) 0.49718(15) 0.0537(10) Uani 1 1 d . . . . .
H01A H 0.6941 0.4091 0.4617 0.064 Uiso 1 1 calc R U . . .
H01B H 0.6627 0.3769 0.5172 0.064 Uiso 1 1 calc R U . . .

loop_
_atom_site_aniso_label
_atom_site_aniso_U_11
_atom_site_aniso_U_22
_atom_site_aniso_U_33
_atom_site_aniso_U_23
_atom_site_aniso_U_13
_atom_site_aniso_U_12
O1 0.0362(13) 0.091(2) 0.0322(10) -0.0064(12) -0.0016(10) -0.0038(14)
N1 0.0391(18) 0.079(3) 0.0398(14) -0.0117(15) -0.0063(13) 0.0035(17)
C1 0.049(3) 0.080(3) 0.056(2) -0.009(2) -0.0070(19) 0.008(2)
O2 0.0428(14) 0.0611(18) 0.0400(11) -0.0081(12) 0.0065(11) -0.0118(13)
N2 0.0374(18) 0.091(3) 0.0396(14) -0.0193(16) -0.0059(12) 0.0005(19)
C2 0.036(2) 0.077(3) 0.0320(15) -0.0011(17) 0.0036(15) -0.011(2)
N3 0.0326(16) 0.069(2) 0.0321(12) -0.0090(13) 0.0040(11) -0.0107(15)
C3 0.038(2) 0.077(3) 0.0384(16) -0.0125(17) 0.0012(14) -0.011(2)
O3 0.0352(13) 0.0576(16) 0.0343(10) -0.0015(10) -0.0039(10) 0.0002(12)
O4 0.0336(13) 0.0579(16) 0.0368(11) -0.0013(11) 0.0060(9) -0.0006(12)
N4 0.0377(15) 0.0416(17) 0.0355(12) -0.0090(12) 0.0033(11) -0.0028(14)
C4 0.0358(19) 0.080(3) 0.0295(14) -0.0071(17) 0.0042(14) -0.007(2)
C38 0.272(9) 0.086(5) 0.098(4) -0.014(4) 0.050(5) -0.063(5)
F1_2 0.345(19) 0.100(9) 0.083(4) -0.008(4) 0.064(7) -0.091(10)
F2_2 0.363(13) 0.095(6) 0.111(6) 0.042(5) -0.010(7) -0.033(7)
F3_2 0.344(15) 0.186(15) 0.220(14) 0.011(11) -0.008(11) -0.136(13)
F4_2 0.238(12) 0.067(6) 0.118(7) -0.041(5) 0.121(8) -0.071(7)
F5_2 0.225(11) 0.108(8) 0.111(8) 0.007(6) 0.086(7) -0.034(7)
F6_2 0.286(16) 0.128(16) 0.130(10) 0.051(9) 0.042(10) -0.044(10)
C36 0.124(5) 0.088(4) 0.063(3) -0.013(3) -0.021(3) -0.013(3)
F1_1 0.167(17) 0.092(7) 0.068(6) -0.012(5) -0.025(9) 0.002(7)
F2_1 0.178(11) 0.146(15) 0.049(4) -0.003(6) -0.009(6) -0.046(10)
F3_1 0.162(10) 0.128(11) 0.109(8) -0.005(7) -0.052(8) 0.021(8)
F4_1 0.245(14) 0.082(4) 0.069(4) -0.003(3) -0.050(7) -0.011(6)
F5_1 0.097(6) 0.114(6) 0.105(6) -0.046(4) -0.024(4) -0.018(5)
F6_1 0.133(5) 0.142(8) 0.056(3) -0.019(4) 0.013(3) -0.024(5)
N5 0.0334(16) 0.0528(19) 0.0280(11) -0.0059(12) -0.0007(11) -0.0013(14)
C5 0.043(2) 0.083(3) 0.0480(18) -0.023(2) 0.0044(16) -0.001(2)
O5 0.0531(16) 0.0695(19) 0.0402(12) 0.0102(13) -0.0058(11) -0.0097(15)
O6 0.0609(17) 0.074(2) 0.0325(11) 0.0090(12) 0.0030(11) -0.0178(15)
N6 0.0329(15) 0.060(2) 0.0347(12) -0.0082(13) 0.0001(12) 0.0001(15)
C6 0.0260(17) 0.049(2) 0.0371(15) -0.0055(14) 0.0048(13) 0.0052(17)
C8 0.0345(18) 0.049(2) 0.0313(13) -0.0073(14) -0.0025(13) -0.0024(17)
C7 0.0311(17) 0.049(2) 0.0375(15) -0.0078(14) -0.0020(13) -0.0037(17)
N10 0.049(2) 0.078(3) 0.0386(14) 0.0082(15) -0.0070(13) -0.004(2)
N7 0.0322(16) 0.060(2) 0.0327(12) 0.0019(12) 0.0058(11) -0.0035(15)
O7 0.155(4) 0.101(3) 0.0663(18) -0.0128(19) -0.023(2) 0.017(3)
C10 0.048(2) 0.045(2) 0.067(2) -0.0189(19) 0.0041(19) -0.005(2)
C9 0.040(2) 0.037(2) 0.0440(16) -0.0089(15) -0.0009(15) -0.0023(17)
N8 0.0386(17) 0.054(2) 0.0411(14) 0.0074(13) -0.0008(12) -0.0042(15)
O8 0.0463(17) 0.099(3) 0.0434(14) -0.0198(14) 0.0089(13) -0.0190(17)
C11 0.071(3) 0.052(3) 0.0512(19) -0.0142(18) -0.017(2) 0.002(2)
N11 0.0522(19) 0.062(2) 0.0311(12) 0.0103(13) -0.0039(12) -0.0110(18)
C14 0.0323(18) 0.058(2) 0.0318(13) 0.0013(14) 0.0025(13) -0.0035(17)
C15 0.0342(19) 0.062(3) 0.0414(16) 0.0010(17) -0.0019(14) -0.0002(19)
C35 0.053(2) 0.063(3) 0.0492(19) -0.0001(19) -0.0027(17) -0.005(2)
C34 0.066(3) 0.074(3) 0.059(2) -0.011(2) 0.000(2) -0.002(3)
C33 0.105(4) 0.067(3) 0.074(3) -0.023(3) 0.004(3) -0.017(3)
C32 0.152(6) 0.064(3) 0.073(3) -0.012(2) 0.030(3) -0.037(4)
C31 0.110(4) 0.068(3) 0.052(2) -0.001(2) 0.018(3) -0.003(3)
C30 0.048(2) 0.066(3) 0.0480(18) 0.0007(19) 0.0028(17) -0.003(2)
C29 0.0328(19) 0.070(3) 0.0358(16) 0.0073(17) -0.0002(14) -0.0008(19)
C28 0.061(3) 0.114(5) 0.084(3) 0.032(3) 0.004(2) 0.014(3)
C27 0.101(5) 0.081(5) 0.165(6) 0.013(4) 0.023(5) 0.017(4)
C26 0.065(3) 0.068(3) 0.069(2) 0.018(2) 0.006(2) -0.004(3)
C25 0.051(2) 0.066(3) 0.0380(16) 0.0081(17) -0.0020(15) -0.003(2)
C24 0.061(3) 0.078(3) 0.0384(17) 0.0043(19) -0.0004(17) -0.015(2)
C23 0.039(2) 0.068(3) 0.0364(17) 0.0035(18) -0.0089(14) -0.013(2)
C17 0.057(3) 0.065(3) 0.084(3) -0.024(2) -0.016(2) -0.004(3)
C13 0.0310(18) 0.057(2) 0.0416(15) -0.0053(16) 0.0046(14) 0.0039(18)
C12 0.0360(18) 0.0345(19) 0.0337(14) -0.0074(13) 0.0010(14) 0.0035(16)
N12 0.059(2) 0.065(2) 0.0346(13) 0.0096(15) -0.0039(13) -0.0064(18)
N9 0.056(2) 0.072(3) 0.0415(14) 0.0114(15) -0.0073(14) 0.003(2)
C18 0.071(3) 0.061(3) 0.0468(18) -0.0105(18) 0.0019(19) -0.005(2)
C16 0.044(2) 0.050(2) 0.0478(17) -0.0063(17) -0.0051(16) 0.0007(19)
C19 0.038(2) 0.045(2) 0.0327(14) -0.0078(14) 0.0023(14) -0.0077(17)
C22 0.048(3) 0.119(5) 0.066(2) 0.004(3) -0.003(2) 0.010(3)
C21 0.045(2) 0.065(3) 0.0464(17) 0.0095(18) -0.0038(16) 0.002(2)
C20 0.043(2) 0.070(3) 0.0485(18) 0.0077(18) -0.0029(16) 0.005(2)

loop_
_atom_type_symbol
_atom_type_description
_atom_type_scat_dispersion_real
_atom_type_scat_dispersion_imag
_atom_type_scat_source
C C 0.0181 0.0091 'International Tables Vol C Tables 4.2.6.8 and 6.1.1.4'
H H 0.0000 0.0000 'International Tables Vol C Tables 4.2.6.8 and 6.1.1.4'
N N 0.0311 0.0180 'International Tables Vol C Tables 4.2.6.8 and 6.1.1.4'
O O 0.0492 0.0322 'International Tables Vol C Tables 4.2.6.8 and 6.1.1.4'
F F 0.0727 0.0534 'International Tables Vol C Tables 4.2.6.8 and 6.1.1.4'

loop_
_geom_angle_atom_site_label_1
_geom_angle_atom_site_label_2
_geom_angle_atom_site_label_3
_geom_angle
C2 N1 C1 123.1(3)
C2 N1 H1 118.5
C1 N1 H1 118.5
N1 C1 H01C 109.5
N1 C1 H01D 109.5
H01C C1 H01D 109.5
N1 C1 H01E 109.5
H01C C1 H01E 109.5
H01D C1 H01E 109.5
C2 N2 C3 122.2(3)
C2 N2 H2 118.9
C3 N2 H2 118.9
O1 C2 N1 122.0(4)
O1 C2 N2 121.0(4)
N1 C2 N2 117.0(3)
C6 N3 C4 122.8(3)
C6 N3 H3 118.6
C4 N3 H3 118.6
N2 C3 C4 111.5(3)
N2 C3 H01F 109.3
C4 C3 H01F 109.3
N2 C3 H01G 109.3
C4 C3 H01G 109.3
H01F C3 H01G 108.0
C6 N4 C7 120.0(3)
C6 N4 H4 120.0
C7 N4 H4 120.0
N3 C4 C5 111.5(3)
N3 C4 C3 109.4(3)
C5 C4 C3 109.7(3)
N3 C4 H4A 108.7
C5 C4 H4A 108.7
C3 C4 H4A 108.7
F6_2 C38 F4_2 117.3(15)
F6_2 C38 F5_2 102.1(11)
F4_2 C38 F5_2 94.9(10)
F3_2 C38 F2_2 101.1(12)
F3_2 C38 F1_2 115.3(13)
F2_2 C38 F1_2 97.7(11)
F6_2 C38 C32 116.8(12)
F4_2 C38 C32 115.6(8)
F5_2 C38 C32 105.3(8)
F3_2 C38 C32 115.7(12)
F2_2 C38 C32 104.3(8)
F1_2 C38 C32 118.3(8)
F1_1 C36 F2_1 110.4(12)
F4_1 C36 F5_1 112.5(10)
F4_1 C36 F6_1 106.0(8)
F5_1 C36 F6_1 101.2(8)
F1_1 C36 F3_1 98.1(12)
F2_1 C36 F3_1 102.7(11)
F1_1 C36 C34 119.0(10)
F2_1 C36 C34 117.2(7)
F4_1 C36 C34 114.3(6)
F5_1 C36 C34 113.7(9)
F6_1 C36 C34 107.8(5)
F3_1 C36 C34 105.9(8)
C12 N5 C8 123.7(2)
C12 N5 H5 118.2
C8 N5 H5 118.2
C4 C5 H01J 109.5
C4 C5 H01K 109.5
H01J C5 H01K 109.5
C4 C5 H01L 109.5
H01J C5 H01L 109.5
H01K C5 H01L 109.5
C12 N6 C13 122.0(3)
C12 N6 H6 119.0
C13 N6 H6 119.0
O2 C6 N4 122.2(3)
O2 C6 N3 122.9(3)
N4 C6 N3 114.9(3)
N5 C8 C9 111.9(3)
N5 C8 C7 109.7(3)
C9 C8 C7 113.1(3)
N5 C8 H8 107.3
C9 C8 H8 107.3
C7 C8 H8 107.3
N4 C7 C8 111.4(3)
N4 C7 H10E 109.3
C8 C7 H10E 109.3
N4 C7 H10H 109.3
C8 C7 H10H 109.3
H10E C7 H10H 108.0
C23 N10 C24 120.3(3)
C23 N10 H10 119.9
C24 N10 H10 119.9
C19 N7 C14 122.7(3)
C19 N7 H7 118.6
C14 N7 H7 118.6
C9 C10 H01M 109.5
C9 C10 H01N 109.5
H01M C10 H01N 109.5
C9 C10 H01O 109.5
H01M C10 H01O 109.5
H01N C10 H01O 109.5
C11 C9 C10 111.0(3)
C11 C9 C8 114.1(3)
C10 C9 C8 111.0(3)
C11 C9 H9 106.8
C10 C9 H9 106.8
C8 C9 H9 106.8
C19 N8 C20 119.6(3)
C19 N8 H8A 120.2
C20 N8 H8A 120.2
H19 O8 H18 105(5)
C9 C11 H01P 109.5
C9 C11 H01Q 109.5
H01P C11 H01Q 109.5
C9 C11 H01R 109.5
H01P C11 H01R 109.5
H01Q C11 H01R 109.5
C29 N11 C25 124.3(3)
C29 N11 H11 117.9
C25 N11 H11 117.9
N7 C14 C15 111.2(3)
N7 C14 C13 110.0(3)
C15 C14 C13 111.7(3)
N7 C14 H14 107.9
C15 C14 H14 107.9
C13 C14 H14 107.9
C14 C15 C16 115.2(3)
C14 C15 H10B 108.5
C16 C15 H10B 108.5
C14 C15 H00C 108.5
C16 C15 H00C 108.5
H10B C15 H00C 107.5
C34 C35 C30 120.1(4)
C34 C35 H35 120.0
C30 C35 H35 120.0
C35 C34 C33 121.4(4)
C35 C34 C36 120.0(5)
C33 C34 C36 118.6(5)
C32 C33 C34 119.0(5)
C32 C33 H019 120.5
C34 C33 H019 120.5
C33 C32 C31 120.3(5)
C33 C32 C38 120.9(6)
C31 C32 C38 118.8(5)
C30 C31 C32 121.0(4)
C30 C31 H01W 119.5
C32 C31 H01W 119.5
C31 C30 C35 118.2(4)
C31 C30 N12 116.9(3)
C35 C30 N12 125.0(4)
O6 C29 N11 124.0(4)
O6 C29 N12 122.6(4)
N11 C29 N12 113.5(3)
C26 C28 H016 109.5
C26 C28 H017 109.5
H016 C28 H017 109.5
C26 C28 H018 109.5
H016 C28 H018 109.5
H017 C28 H018 109.5
C26 C27 H020 109.5
C26 C27 H021 109.5
H020 C27 H021 109.5
C26 C27 H022 109.5
H020 C27 H022 109.5
H021 C27 H022 109.5
C25 C26 C28 112.4(4)
C25 C26 C27 111.6(4)
C28 C26 C27 108.6(5)
C25 C26 H01V 108.0
C28 C26 H01V 108.0
C27 C26 H01V 108.0
N11 C25 C26 110.0(3)
N11 C25 C24 109.7(3)
C26 C25 C24 113.9(4)
N11 C25 H25 107.7
C26 C25 H25 107.7
C24 C25 H25 107.7
N10 C24 C25 112.9(4)
N10 C24 H01H 109.0
C25 C24 H01H 109.0
N10 C24 H01I 109.0
C25 C24 H01I 109.0
H01H C24 H01I 107.8
O5 C23 N10 121.4(4)
O5 C23 N9 123.9(3)
N10 C23 N9 114.6(4)
C16 C17 H01X 109.5
C16 C17 H01Y 109.5
H01X C17 H01Y 109.5
C16 C17 H01Z 109.5
H01X C17 H01Z 109.5
H01Y C17 H01Z 109.5
N6 C13 C14 113.5(3)
N6 C13 H00I 108.9
C14 C13 H00I 108.9
N6 C13 H00J 108.9
C14 C13 H00J 108.9
H00I C13 H00J 107.7
O3 C12 N6 122.6(3)
O3 C12 N5 122.3(3)
N6 C12 N5 115.0(3)
C29 N12 C30 128.9(3)
C29 N12 H12 115.6
C30 N12 H12 115.6
C23 N9 C21 121.8(3)
C23 N9 H9A 119.1
C21 N9 H9A 119.1
C16 C18 H01S 109.5
C16 C18 H01T 109.5
H01S C18 H01T 109.5
C16 C18 H01U 109.5
H01S C18 H01U 109.5
H01T C18 H01U 109.5
C17 C16 C18 109.9(3)
C17 C16 C15 110.7(3)
C18 C16 C15 110.9(3)
C17 C16 H16 108.4
C18 C16 H16 108.4
C15 C16 H16 108.4
O4 C19 N7 123.0(3)
O4 C19 N8 121.4(3)
N7 C19 N8 115.5(3)
C21 C22 H011 109.5
C21 C22 H012 109.5
H011 C22 H012 109.5
C21 C22 H013 109.5
H011 C22 H013 109.5
H012 C22 H013 109.5
N9 C21 C22 110.0(3)
N9 C21 C20 109.8(3)
C22 C21 C20 110.6(4)
N9 C21 H21 108.8
C22 C21 H21 108.8
C20 C21 H21 108.8
N8 C20 C21 114.5(4)
N8 C20 H01A 108.6
C21 C20 H01A 108.6
N8 C20 H01B 108.6
C21 C20 H01B 108.6
H01A C20 H01B 107.6

loop_
_geom_bond_atom_site_label_1
_geom_bond_atom_site_label_2
_geom_bond_distance
O1 C2 1.247(4)
N1 C2 1.336(5)
N1 C1 1.441(6)
N1 H1 0.8600
C1 H01C 0.9600
C1 H01D 0.9600
C1 H01E 0.9600
O2 C6 1.231(4)
N2 C2 1.345(5)
N2 C3 1.452(5)
N2 H2 0.8600
N3 C6 1.352(5)
N3 C4 1.458(4)
N3 H3 0.8600
C3 C4 1.523(5)
C3 H01F 0.9700
C3 H01G 0.9700
O3 C12 1.245(4)
O4 C19 1.229(4)
N4 C6 1.351(4)
N4 C7 1.450(4)
N4 H4 0.8600
C4 C5 1.505(6)
C4 H4A 0.9800
C38 F6_2 1.247(15)
C38 F4_2 1.262(12)
C38 F5_2 1.482(13)
C38 F3_2 1.290(14)
C38 F2_2 1.474(13)
C38 F1_2 1.288(11)
C38 C32 1.493(9)
C36 F1_1 1.287(14)
C36 F2_1 1.281(11)
C36 F4_1 1.284(9)
C36 F5_1 1.311(10)
C36 F6_1 1.396(10)
C36 F3_1 1.431(12)
C36 C34 1.485(7)
N5 C12 1.359(4)
N5 C8 1.451(4)
N5 H5 0.8600
C5 H01J 0.9600
C5 H01K 0.9600
C5 H01L 0.9600
O5 C23 1.233(5)
O6 C29 1.236(4)
N6 C12 1.353(5)
N6 C13 1.449(5)
N6 H6 0.8600
C8 C9 1.521(5)
C8 C7 1.528(5)
C8 H8 0.9800
C7 H10E 0.9700
C7 H10H 0.9700
N10 C23 1.362(5)
N10 C24 1.442(6)
N10 H10 0.8600
N7 C19 1.350(5)
N7 C14 1.450(5)
N7 H7 0.8600
C10 C9 1.521(5)
C10 H01M 0.9600
C10 H01N 0.9600
C10 H01O 0.9600
C9 C11 1.517(5)
C9 H9 0.9800
N8 C19 1.361(5)
N8 C20 1.446(5)
N8 H8A 0.8600
O8 H19 0.91(8)
O8 H18 0.75(5)
C11 H01P 0.9600
C11 H01Q 0.9600
C11 H01R 0.9600
N11 C29 1.332(5)
N11 C25 1.454(5)
N11 H11 0.8600
C14 C15 1.515(5)
C14 C13 1.534(5)
C14 H14 0.9800
C15 C16 1.531(6)
C15 H10B 0.9700
C15 H00C 0.9700
C35 C34 1.366(7)
C35 C30 1.387(5)
C35 H35 0.9300
C34 C33 1.374(8)
C33 C32 1.360(7)
C33 H019 0.9300
C32 C31 1.379(8)
C31 C30 1.378(6)
C31 H01W 0.9300
C30 N12 1.395(6)
C29 N12 1.363(5)
C28 C26 1.519(7)
C28 H016 0.9600
C28 H017 0.9600
C28 H018 0.9600
C27 C26 1.522(8)
C27 H020 0.9600
C27 H021 0.9600
C27 H022 0.9600
C26 C25 1.514(7)
C26 H01V 0.9800
C25 C24 1.522(6)
C25 H25 0.9800
C24 H01H 0.9700
C24 H01I 0.9700
C23 N9 1.361(6)
C17 C16 1.522(6)
C17 H01X 0.9600
C17 H01Y 0.9600
C17 H01Z 0.9600
C13 H00I 0.9700
C13 H00J 0.9700
N12 H12 0.8600
N9 C21 1.454(5)
N9 H9A 0.8600
C18 C16 1.526(5)
C18 H01S 0.9600
C18 H01T 0.9600
C18 H01U 0.9600
C16 H16 0.9800
C22 C21 1.510(6)
C22 H011 0.9600
C22 H012 0.9600
C22 H013 0.9600
C21 C20 1.516(6)
C21 H21 0.9800
C20 H01A 0.9700
C20 H01B 0.9700

loop_
_geom_torsion_atom_site_label_1
_geom_torsion_atom_site_label_2
_geom_torsion_atom_site_label_3
_geom_torsion_atom_site_label_4
_geom_torsion
C1 N1 C2 O1 0.0(6)
C1 N1 C2 N2 178.0(4)
C3 N2 C2 O1 -10.2(6)
C3 N2 C2 N1 171.7(4)
C2 N2 C3 C4 172.7(4)
C6 N3 C4 C5 111.8(4)
C6 N3 C4 C3 -126.7(4)
N2 C3 C4 N3 50.5(5)
N2 C3 C4 C5 173.1(3)
C7 N4 C6 O2 20.1(5)
C7 N4 C6 N3 -160.6(3)
C4 N3 C6 O2 -2.8(6)
C4 N3 C6 N4 177.9(3)
C12 N5 C8 C9 127.1(3)
C12 N5 C8 C7 -106.6(4)
C6 N4 C7 C8 79.2(4)
N5 C8 C7 N4 58.4(3)
C9 C8 C7 N4 -176.0(3)
N5 C8 C9 C11 57.3(4)
C7 C8 C9 C11 -67.2(4)
N5 C8 C9 C10 -176.5(3)
C7 C8 C9 C10 59.1(4)
C19 N7 C14 C15 137.7(3)
C19 N7 C14 C13 -98.0(4)
N7 C14 C15 C16 -56.3(4)
C13 C14 C15 C16 -179.7(3)
C30 C35 C34 C33 -1.4(8)
C30 C35 C34 C36 178.1(5)
F1_1 C36 C34 C35 167.0(15)
F2_1 C36 C34 C35 29.8(16)
F4_1 C36 C34 C35 -38.6(12)
F5_1 C36 C34 C35 -169.7(8)
F6_1 C36 C34 C35 79.0(8)
F3_1 C36 C34 C35 -84.0(12)
F1_1 C36 C34 C33 -13.5(17)
F2_1 C36 C34 C33 -150.7(15)
F4_1 C36 C34 C33 140.9(11)
F5_1 C36 C34 C33 9.8(11)
F6_1 C36 C34 C33 -101.6(8)
F3_1 C36 C34 C33 95.5(12)
C35 C34 C33 C32 0.6(9)
C36 C34 C33 C32 -178.9(6)
C34 C33 C32 C31 -0.6(11)
C34 C33 C32 C38 177.5(7)
F6_2 C38 C32 C33 147.3(14)
F4_2 C38 C32 C33 3.0(17)
F5_2 C38 C32 C33 -100.2(10)
F3_2 C38 C32 C33 -23.9(18)
F2_2 C38 C32 C33 86.2(10)
F1_2 C38 C32 C33 -166.7(13)
F6_2 C38 C32 C31 -34.6(17)
F4_2 C38 C32 C31 -178.8(12)
F5_2 C38 C32 C31 77.9(11)
F3_2 C38 C32 C31 154.3(14)
F2_2 C38 C32 C31 -95.7(8)
F1_2 C38 C32 C31 11.4(17)
C33 C32 C31 C30 1.5(11)
C38 C32 C31 C30 -176.7(7)
C32 C31 C30 C35 -2.2(8)
C32 C31 C30 N12 176.9(5)
C34 C35 C30 C31 2.1(7)
C34 C35 C30 N12 -176.9(4)
C25 N11 C29 O6 -2.6(6)
C25 N11 C29 N12 176.6(3)
C29 N11 C25 C26 118.0(4)
C29 N11 C25 C24 -116.0(4)
C28 C26 C25 N11 -59.8(4)
C27 C26 C25 N11 178.0(5)
C28 C26 C25 C24 176.6(4)
C27 C26 C25 C24 54.3(6)
C23 N10 C24 C25 80.3(5)
N11 C25 C24 N10 52.7(4)
C26 C25 C24 N10 176.5(3)
C24 N10 C23 O5 3.9(5)
C24 N10 C23 N9 -175.7(3)
C12 N6 C13 C14 77.4(4)
N7 C14 C13 N6 52.5(4)
C15 C14 C13 N6 176.5(3)
C13 N6 C12 O3 13.4(5)
C13 N6 C12 N5 -169.1(3)
C8 N5 C12 O3 -6.0(5)
C8 N5 C12 N6 176.6(3)
O6 C29 N12 C30 -18.0(6)
N11 C29 N12 C30 162.8(4)
C31 C30 N12 C29 -166.2(4)
C35 C30 N12 C29 12.8(7)
O5 C23 N9 C21 -11.6(6)
N10 C23 N9 C21 168.0(3)
C14 C15 C16 C17 176.5(3)
C14 C15 C16 C18 -61.3(4)
C14 N7 C19 O4 -10.3(5)
C14 N7 C19 N8 173.0(3)
C20 N8 C19 O4 13.0(5)
C20 N8 C19 N7 -170.1(3)
C23 N9 C21 C22 138.7(4)
C23 N9 C21 C20 -99.4(4)
C19 N8 C20 C21 77.9(4)
N9 C21 C20 N8 60.8(4)
C22 C21 C20 N8 -177.7(3)
